data_2217048
loop_
_publ_author_name
'Jian-Guo Chang'

_publ_section_title <i>N</i>'-[(1<i>E</i>)-(3,5-Dichloro-2-hydroxyphenyl)(phenyl)methylene]-4-methoxybenzohydrazide
_journal_coeditor_code GD2026
_journal_issue 1
_journal_name_full 'Acta Crystallographica Section E'
_journal_page_first o198
_journal_page_last o198
_journal_paper_doi 10.1107/S1600536807064069
_journal_volume 64
_journal_year 2008
_chemical_formula_iupac 'C21 H15 Cl2 N2 O3'
_chemical_formula_moiety 'C21 H15 Cl2 N2 O3'
_chemical_formula_sum 'C21 H15 Cl2 N2 O3'
_chemical_formula_weight 414.25
_chemical_name_systematic
;
N'-[(1E)-(3,5-Dichloro-2-hydroxyphenyl)(phenyl)methylene]-4-
methoxybenzohydrazide
;
_space_group_IT_number 2
_symmetry_cell_setting triclinic
_symmetry_space_group_name_Hall '-P 1'
_symmetry_space_group_name_H-M 'P -1'
_atom_sites_solution_hydrogens geom
_atom_sites_solution_primary direct
_atom_sites_solution_secondary difmap
_cell_angle_alpha 89.623(2)
_cell_angle_beta 72.7000(10)
_cell_angle_gamma 66.947(2)
_cell_formula_units_Z 2
_cell_length_a 8.9814(9)
_cell_length_b 10.8867(11)
_cell_length_c 11.5291(13)
_cell_measurement_reflns_used 1372
_cell_measurement_temperature 273(2)
_cell_measurement_theta_max 22.97
_cell_measurement_theta_min 2.59
_cell_volume 982.57(18)
_computing_cell_refinement 'SAINT (Bruker, 2005)'
_computing_data_collection 'APEX2 (Bruker, 2005)'
_computing_data_reduction 'SAINT (Bruker, 2005)'
_computing_molecular_graphics 'SHELXTL (Sheldrick, 1997b)'
_computing_publication_material 'SHELXTL (Sheldrick, 1997b)'
_computing_structure_refinement 'SHELXL97 (Sheldrick, 1997a)'
_computing_structure_solution 'SHELXS97 (Sheldrick, 1997a)'
_diffrn_ambient_temperature 298(2)
_diffrn_measured_fraction_theta_full 0.993
_diffrn_measured_fraction_theta_max 0.993
_diffrn_measurement_device_type 'Bruker APEX2 CCD area-detector'
_diffrn_measurement_method '\f and \w'
_diffrn_radiation_monochromator graphite
_diffrn_radiation_source 'fine-focus sealed tube'
_diffrn_radiation_type MoK\a
_diffrn_radiation_wavelength 0.71073
_diffrn_reflns_av_R_equivalents 0.0156
_diffrn_reflns_av_sigmaI/netI 0.0310
_diffrn_reflns_limit_h_max 10
_diffrn_reflns_limit_h_min -10
_diffrn_reflns_limit_k_max 8
_diffrn_reflns_limit_k_min -12
_diffrn_reflns_limit_l_max 13
_diffrn_reflns_limit_l_min -13
_diffrn_reflns_number 5254
_diffrn_reflns_theta_full 25.05
_diffrn_reflns_theta_max 25.05
_diffrn_reflns_theta_min 1.86
_exptl_absorpt_coefficient_mu 0.355
_exptl_absorpt_correction_T_max 0.9654
_exptl_absorpt_correction_T_min 0.9487
_exptl_absorpt_correction_type multi-scan
_exptl_absorpt_process_details '(SADABS; Sheldrick, 2003)'
_exptl_crystal_colour yellow
_exptl_crystal_density_diffrn 1.400
_exptl_crystal_density_method 'not measured'
_exptl_crystal_description block
_exptl_crystal_F_000 426
_exptl_crystal_size_max 0.18
_exptl_crystal_size_mid 0.15
_exptl_crystal_size_min 0.10
_refine_diff_density_max 0.410
_refine_diff_density_min -0.293
_refine_ls_extinction_coef 0.020(5)
_refine_ls_extinction_method none
_refine_ls_goodness_of_fit_ref 1.002
_refine_ls_hydrogen_treatment constr
_refine_ls_matrix_type full
_refine_ls_number_parameters 255
_refine_ls_number_reflns 3459
_refine_ls_number_restraints 0
_refine_ls_restrained_S_all 1.010
_refine_ls_R_factor_all 0.0832
_refine_ls_R_factor_gt 0.0537
_refine_ls_shift/su_max 0.000
_refine_ls_shift/su_mean 0.000
_refine_ls_structure_factor_coef Fsqd
_refine_ls_weighting_details 'calc w=1/[\s^2^(Fo^2^)+(0.135P)^2^] where P=(Fo^2^+2Fc^2^)/3'
_refine_ls_weighting_scheme calc
_refine_ls_wR_factor_gt 0.1727
_refine_ls_wR_factor_ref 0.2072
_reflns_number_gt 2262
_reflns_number_total 3459
_reflns_threshold_expression I>2\s(I)
_cod_data_source_file gd2026.cif
_cod_data_source_block I
_cod_depositor_comments
;
The following automatic conversions were performed:
'_symmetry_cell_setting' value 'Triclinic' changed to 'triclinic'
according to '/home/saulius/struct/CIF-dictionaries/cif_core.dic'
dictionary named 'cif_core.dic' version 2.4.1 from
2010-06-29.

'_geom_hbond_publ_flag' value 'Y' changed to 'y' according to
'/home/saulius/struct/CIF-dictionaries/cif_core.dic' dictionary named
'cif_core.dic' version 2.4.1 from 2010-06-29.

Automatic conversion script
Id: cif_fix_enum 1527 2010-12-29 10:47:43Z saulius 

The following automatic conversions were performed:

'_symmetry_cell_setting' value 'Triclinic' changed to 'triclinic'
according to /home/saulius/struct/CIF-dictionaries/cif_core.dic
dictionary named 'cif_core.dic' version 2.4.1 from
2010-06-29.

'_geom_hbond_publ_flag' value 'Y' changed to 'y'
according to /home/saulius/struct/CIF-dictionaries/cif_core.dic
dictionary named 'cif_core.dic' version 2.4.1 from 2010-06-29.

Automatic conversion script
Id: cif_fix_values 1715 2011-07-08 13:25:40Z adriana 
;
_cod_database_code 2217048
_cod_database_fobs_code 2217048

loop_
_symmetry_equiv_pos_as_xyz
'x, y, z'
'-x, -y, -z'

loop_
_atom_site_type_symbol
_atom_site_label
_atom_site_fract_x
_atom_site_fract_y
_atom_site_fract_z
_atom_site_U_iso_or_equiv
_atom_site_adp_type
_atom_site_calc_flag
_atom_site_refinement_flags
_atom_site_occupancy
Cl Cl1 0.51883(14) 1.15784(10) 0.47405(9) 0.0944(4) Uani d . 1
Cl Cl2 0.19492(12) 1.40951(10) 0.93386(11) 0.1083(5) Uani d D 1
O O1 0.4694(3) 1.2048(2) 0.99251(19) 0.0763(7) Uani d . 1
H H1 0.5549 1.1501 1.0051 0.115 Uiso calc R 1
O O2 0.7413(3) 1.0462(2) 1.16739(19) 0.0795(7) Uani d . 1
O O3 1.3151(3) 0.5644(3) 1.3043(2) 0.0845(7) Uani d . 1
N N1 0.8610(3) 0.9057(3) 0.9878(2) 0.0634(7) Uani d . 1
N N2 0.7483(3) 0.9984(2) 0.9403(2) 0.0602(7) Uani d . 1
C C1 0.4846(4) 1.1863(3) 0.8740(3) 0.0598(8) Uani d . 1
C C2 0.3621(4) 1.2797(3) 0.8308(3) 0.0705(9) Uani d . 1
C C3 0.3711(4) 1.2716(3) 0.7099(4) 0.0758(10) Uani d . 1
H H3 0.2875 1.3359 0.6838 0.091 Uiso calc R 1
C C4 0.5050(4) 1.1674(3) 0.6276(3) 0.0651(8) Uani d . 1
C C5 0.6262(4) 1.0708(3) 0.6671(3) 0.0592(8) Uani d . 1
H H5 0.7149 0.9998 0.6113 0.071 Uiso calc R 1
C C6 0.6180(3) 1.0778(3) 0.7901(2) 0.0533(7) Uani d . 1
C C7 0.7493(4) 0.9727(3) 0.8309(2) 0.0530(7) Uani d . 1
C C8 0.8492(4) 0.9403(3) 1.1074(3) 0.0621(8) Uani d . 1
C C9 0.9766(4) 0.8393(3) 1.1529(3) 0.0590(8) Uani d . 1
C C10 1.1299(4) 0.7433(4) 1.0769(3) 0.0724(9) Uani d . 1
H H10 1.1552 0.7415 0.9925 0.087 Uiso calc R 1
C C11 1.2451(4) 0.6506(4) 1.1240(3) 0.0740(9) Uani d . 1
H H11 1.3464 0.5863 1.0713 0.089 Uiso calc R 1
C C12 1.2110(4) 0.6527(3) 1.2492(3) 0.0659(8) Uani d . 1
C C13 1.0590(5) 0.7504(4) 1.3255(3) 0.0768(10) Uani d . 1
H H13 1.0346 0.7532 1.4099 0.092 Uiso calc R 1
C C14 0.9449(4) 0.8425(3) 1.2786(3) 0.0682(9) Uani d . 1
H H14 0.8449 0.9080 1.3314 0.082 Uiso calc R 1
C C15 1.4627(5) 0.4539(4) 1.2293(4) 0.0973(12) Uani d . 1
H H15A 1.4296 0.4067 1.1785 0.146 Uiso calc R 1
H H15B 1.5162 0.3938 1.2804 0.146 Uiso calc R 1
H H15C 1.5416 0.4867 1.1787 0.146 Uiso calc R 1
C C16 0.8695(4) 0.8437(3) 0.7508(2) 0.0533(7) Uani d . 1
C C17 0.8065(5) 0.7546(4) 0.7229(3) 0.0823(11) Uani d . 1
H H17 0.6896 0.7767 0.7513 0.099 Uiso calc R 1
C C18 0.9169(7) 0.6327(4) 0.6528(3) 0.0980(14) Uani d . 1
H H18 0.8745 0.5722 0.6352 0.118 Uiso calc R 1
C C19 1.0902(6) 0.6004(4) 0.6088(3) 0.0872(12) Uani d . 1
H H19 1.1650 0.5178 0.5623 0.105 Uiso calc R 1
C C20 1.1502(5) 0.6900(4) 0.6338(3) 0.0888(12) Uani d . 1
H H20 1.2664 0.6698 0.6020 0.107 Uiso calc R 1
C C21 1.0411(4) 0.8108(4) 0.7059(3) 0.0732(9) Uani d . 1
H H21 1.0846 0.8704 0.7240 0.088 Uiso calc R 1

loop_
_atom_site_aniso_label
_atom_site_aniso_U_11
_atom_site_aniso_U_22
_atom_site_aniso_U_33
_atom_site_aniso_U_12
_atom_site_aniso_U_13
_atom_site_aniso_U_23
Cl1 0.1206(9) 0.0939(7) 0.0808(7) -0.0388(6) -0.0560(6) 0.0253(5)
Cl2 0.0701(7) 0.0784(7) 0.1367(10) -0.0121(5) -0.0020(6) -0.0271(6)
O1 0.0759(15) 0.0805(16) 0.0590(14) -0.0308(12) -0.0038(10) -0.0138(11)
O2 0.0978(18) 0.0806(16) 0.0510(13) -0.0251(14) -0.0263(12) -0.0083(12)
O3 0.0870(17) 0.0971(18) 0.0738(15) -0.0362(15) -0.0339(13) 0.0216(14)
N1 0.0846(18) 0.0668(16) 0.0454(13) -0.0317(14) -0.0290(12) 0.0054(11)
N2 0.0777(17) 0.0639(16) 0.0463(13) -0.0351(14) -0.0215(12) 0.0012(11)
C1 0.0614(18) 0.0613(18) 0.0589(18) -0.0339(16) -0.0098(14) -0.0040(15)
C2 0.0571(19) 0.0590(19) 0.087(2) -0.0243(16) -0.0104(17) -0.0079(17)
C3 0.071(2) 0.066(2) 0.101(3) -0.0302(18) -0.039(2) 0.015(2)
C4 0.070(2) 0.0637(19) 0.069(2) -0.0283(17) -0.0309(16) 0.0112(16)
C5 0.0643(18) 0.0567(18) 0.0554(17) -0.0244(15) -0.0179(14) -0.0001(14)
C6 0.0551(16) 0.0565(17) 0.0498(16) -0.0276(14) -0.0122(13) -0.0019(13)
C7 0.0636(18) 0.0545(17) 0.0455(15) -0.0302(14) -0.0154(13) 0.0020(12)
C8 0.080(2) 0.073(2) 0.0429(16) -0.0417(19) -0.0183(15) 0.0023(15)
C9 0.074(2) 0.0704(19) 0.0458(16) -0.0408(17) -0.0215(14) 0.0058(14)
C10 0.081(2) 0.088(2) 0.0477(17) -0.037(2) -0.0169(16) 0.0012(17)
C11 0.071(2) 0.086(2) 0.0569(19) -0.0280(19) -0.0154(16) 0.0015(17)
C12 0.074(2) 0.080(2) 0.0621(19) -0.0468(18) -0.0279(16) 0.0175(17)
C13 0.095(3) 0.091(3) 0.0427(16) -0.037(2) -0.0204(17) 0.0117(17)
C14 0.081(2) 0.075(2) 0.0438(16) -0.0306(18) -0.0156(15) 0.0047(15)
C15 0.078(3) 0.105(3) 0.107(3) -0.032(2) -0.035(2) 0.025(3)
C16 0.0698(19) 0.0551(17) 0.0394(14) -0.0264(15) -0.0221(13) 0.0045(12)
C17 0.103(3) 0.083(2) 0.062(2) -0.057(2) -0.0013(18) -0.0132(18)
C18 0.154(4) 0.075(3) 0.064(2) -0.067(3) -0.005(2) -0.0078(19)
C19 0.127(4) 0.060(2) 0.053(2) -0.013(2) -0.033(2) 0.0035(16)
C20 0.074(2) 0.094(3) 0.077(2) -0.006(2) -0.0326(19) -0.018(2)
C21 0.068(2) 0.079(2) 0.072(2) -0.0252(18) -0.0255(16) -0.0107(17)

loop_
_atom_type_symbol
_atom_type_description
_atom_type_scat_dispersion_real
_atom_type_scat_dispersion_imag
_atom_type_scat_source
C C 0.0033 0.0016 'International Tables Vol C Tables 4.2.6.8 and 6.1.1.4'
H H 0.0000 0.0000 'International Tables Vol C Tables 4.2.6.8 and 6.1.1.4'
N N 0.0061 0.0033 'International Tables Vol C Tables 4.2.6.8 and 6.1.1.4'
O O 0.0106 0.0060 'International Tables Vol C Tables 4.2.6.8 and 6.1.1.4'
Cl Cl 0.1484 0.1585 'International Tables Vol C Tables 4.2.6.8 and 6.1.1.4'

loop_
_geom_angle_atom_site_label_1
_geom_angle_atom_site_label_2
_geom_angle_atom_site_label_3
_geom_angle
C1 O1 H1 109.5
C12 O3 C15 118.3(3)
N2 N1 C8 116.5(3)
C7 N2 N1 120.2(2)
O1 C1 C2 118.3(3)
O1 C1 C6 123.8(3)
C2 C1 C6 117.8(3)
C3 C2 C1 122.3(3)
C3 C2 Cl2 119.6(3)
C1 C2 Cl2 118.1(3)
C2 C3 C4 119.5(3)
C2 C3 H3 120.3
C4 C3 H3 120.3
C5 C4 C3 120.1(3)
C5 C4 Cl1 120.2(3)
C3 C4 Cl1 119.8(3)
C4 C5 C6 120.9(3)
C4 C5 H5 119.5
C6 C5 H5 119.5
C5 C6 C1 119.3(3)
C5 C6 C7 120.1(3)
C1 C6 C7 120.6(3)
N2 C7 C6 115.7(2)
N2 C7 C16 123.0(3)
C6 C7 C16 121.2(2)
O2 C8 N1 121.7(3)
O2 C8 C9 123.9(3)
N1 C8 C9 114.4(3)
C10 C9 C14 118.0(3)
C10 C9 C8 123.5(3)
C14 C9 C8 118.5(3)
C11 C10 C9 121.3(3)
C11 C10 H10 119.3
C9 C10 H10 119.3
C10 C11 C12 120.3(3)
C10 C11 H11 119.9
C12 C11 H11 119.9
O3 C12 C11 124.7(3)
O3 C12 C13 116.8(3)
C11 C12 C13 118.5(3)
C14 C13 C12 121.1(3)
C14 C13 H13 119.4
C12 C13 H13 119.4
C13 C14 C9 120.7(3)
C13 C14 H14 119.6
C9 C14 H14 119.6
O3 C15 H15A 109.5
O3 C15 H15B 109.5
H15A C15 H15B 109.5
O3 C15 H15C 109.5
H15A C15 H15C 109.5
H15B C15 H15C 109.5
C21 C16 C17 119.2(3)
C21 C16 C7 121.4(3)
C17 C16 C7 119.4(3)
C18 C17 C16 120.0(4)
C18 C17 H17 120.0
C16 C17 H17 120.0
C17 C18 C19 120.2(4)
C17 C18 H18 119.9
C19 C18 H18 119.9
C20 C19 C18 119.4(3)
C20 C19 H19 120.3
C18 C19 H19 120.3
C19 C20 C21 120.8(4)
C19 C20 H20 119.6
C21 C20 H20 119.6
C16 C21 C20 120.4(3)
C16 C21 H21 119.8
C20 C21 H21 119.8

loop_
_geom_bond_atom_site_label_1
_geom_bond_atom_site_label_2
_geom_bond_distance
Cl1 C4 1.738(3)
Cl2 C2 1.722(3)
O1 C1 1.340(4)
O1 H1 0.8200
O2 C8 1.217(4)
O3 C12 1.358(4)
O3 C15 1.427(4)
N1 N2 1.366(4)
N1 C8 1.394(4)
N2 C7 1.291(3)
C1 C2 1.391(5)
C1 C6 1.408(4)
C2 C3 1.374(5)
C3 C4 1.378(4)
C3 H3 0.9300
C4 C5 1.375(4)
C5 C6 1.399(4)
C5 H5 0.9300
C6 C7 1.479(4)
C7 C16 1.492(4)
C8 C9 1.469(5)
C9 C10 1.387(4)
C9 C14 1.390(4)
C10 C11 1.376(5)
C10 H10 0.9300
C11 C12 1.382(5)
C11 H11 0.9300
C12 C13 1.389(5)
C13 C14 1.365(5)
C13 H13 0.9300
C14 H14 0.9300
C15 H15A 0.9600
C15 H15B 0.9600
C15 H15C 0.9600
C16 C21 1.367(4)
C16 C17 1.381(4)
C17 C18 1.380(5)
C17 H17 0.9300
C18 C19 1.381(5)
C18 H18 0.9300
C19 C20 1.354(5)
C19 H19 0.9300
C20 C21 1.379(5)
C20 H20 0.9300
C21 H21 0.9300

loop_
_geom_hbond_atom_site_label_D
_geom_hbond_atom_site_label_H
_geom_hbond_atom_site_label_A
_geom_hbond_distance_DH
_geom_hbond_distance_HA
_geom_hbond_distance_DA
_geom_hbond_angle_DHA
_geom_hbond_publ_flag
O1 H1 N2 0.820 1.815 2.528(3) 144.59 y

loop_
_geom_torsion_atom_site_label_1
_geom_torsion_atom_site_label_2
_geom_torsion_atom_site_label_3
_geom_torsion_atom_site_label_4
_geom_torsion
C8 N1 N2 C7 -178.8(2)
O1 C1 C2 C3 177.5(3)
C6 C1 C2 C3 -2.3(5)
O1 C1 C2 Cl2 -2.2(4)
C6 C1 C2 Cl2 177.9(2)
C1 C2 C3 C4 0.3(5)
Cl2 C2 C3 C4 -179.9(2)
C2 C3 C4 C5 1.5(5)
C2 C3 C4 Cl1 -179.1(2)
C3 C4 C5 C6 -1.3(5)
Cl1 C4 C5 C6 179.3(2)
C4 C5 C6 C1 -0.7(4)
C4 C5 C6 C7 179.8(3)
O1 C1 C6 C5 -177.4(3)
C2 C1 C6 C5 2.5(4)
O1 C1 C6 C7 2.1(4)
C2 C1 C6 C7 -178.1(3)
N1 N2 C7 C6 177.9(2)
N1 N2 C7 C16 0.3(4)
C5 C6 C7 N2 169.1(2)
C1 C6 C7 N2 -10.4(4)
C5 C6 C7 C16 -13.3(4)
C1 C6 C7 C16 167.2(2)
N2 N1 C8 O2 1.7(4)
N2 N1 C8 C9 -178.2(2)
O2 C8 C9 C10 -157.9(3)
N1 C8 C9 C10 22.0(4)
O2 C8 C9 C14 19.9(5)
N1 C8 C9 C14 -160.2(3)
C14 C9 C10 C11 2.2(5)
C8 C9 C10 C11 -179.9(3)
C9 C10 C11 C12 -0.9(5)
C15 O3 C12 C11 -6.0(5)
C15 O3 C12 C13 173.2(3)
C10 C11 C12 O3 178.8(3)
C10 C11 C12 C13 -0.3(5)
O3 C12 C13 C14 -179.0(3)
C11 C12 C13 C14 0.2(5)
C12 C13 C14 C9 1.1(6)
C10 C9 C14 C13 -2.3(5)
C8 C9 C14 C13 179.7(3)
N2 C7 C16 C21 -67.8(4)
C6 C7 C16 C21 114.8(3)
N2 C7 C16 C17 111.3(3)
C6 C7 C16 C17 -66.2(4)
C21 C16 C17 C18 1.5(5)
C7 C16 C17 C18 -177.6(3)
C16 C17 C18 C19 -1.1(6)
C17 C18 C19 C20 -0.8(6)
C18 C19 C20 C21 2.1(6)
C17 C16 C21 C20 -0.2(5)
C7 C16 C21 C20 178.9(3)
C19 C20 C21 C16 -1.7(5)

loop_
_cod_related_entry_id
_cod_related_entry_database
_cod_related_entry_code
1 ChemSpider 24739392
